data_1520956
loop_
_publ_author_name
'Aluthge, D. C.'
'Ahn, J. M.'
'Mehrkhodavandi, P.'

_publ_section_title
;
 Overcoming aggregation in indium salen catalysts for isoselective lactide
 polymerization
;
_journal_issue 9
_journal_name_full 'Chem. Sci.'
_journal_page_first 5284
_journal_paper_doi 10.1039/C5SC01584G
_journal_volume 6
_journal_year 2015
_chemical_formula_sum 'C34 H46 Cl In N4 O2'
_chemical_formula_weight 693.02
_chemical_name_systematic
;
 ?
;
_chemical_properties_physical 'Air-sensitive, Moisture-sensitive, Photo-sensitive'
_space_group_IT_number 5
_symmetry_cell_setting monoclinic
_symmetry_space_group_name_Hall 'C 2y'
_symmetry_space_group_name_H-M 'C 1 2 1'
_atom_sites_solution_hydrogens geom
_atom_sites_solution_primary direct
_atom_sites_solution_secondary difmap
_audit_creation_method SHELXL-97
_audit_update_record
;
2015-04-30 deposited with the CCDC.
2015-06-22 downloaded from the CCDC.
;
_cell_angle_alpha 90.00
_cell_angle_beta 115.260(2)
_cell_angle_gamma 90.00
_cell_formula_units_Z 8
_cell_length_a 36.780(4)
_cell_length_b 8.3688(8)
_cell_length_c 24.188(2)
_cell_measurement_reflns_used 9351
_cell_measurement_temperature 293(2)
_cell_measurement_theta_max 30.06
_cell_measurement_theta_min 2.58
_cell_volume 6733.3(11)
_computing_molecular_graphics 'SHELXS-97 (Sheldrick, 2008)'
_computing_structure_refinement 'SHELXL-97 (Sheldrick, 2008)'
_diffrn_ambient_temperature 293(2)
_diffrn_measured_fraction_theta_full 0.999
_diffrn_measured_fraction_theta_max 0.999
_diffrn_measurement_device_type 'Bruker APEX-II CCD'
_diffrn_measurement_method '\f and \w scans'
_diffrn_radiation_monochromator graphite
_diffrn_radiation_source 'fine-focus sealed tube'
_diffrn_radiation_type MoK\a
_diffrn_radiation_wavelength 0.71073
_diffrn_reflns_av_R_equivalents 0.0322
_diffrn_reflns_av_sigmaI/netI 0.0211
_diffrn_reflns_limit_h_max 51
_diffrn_reflns_limit_h_min -51
_diffrn_reflns_limit_k_max 11
_diffrn_reflns_limit_k_min -11
_diffrn_reflns_limit_l_max 34
_diffrn_reflns_limit_l_min -34
_diffrn_reflns_number 133172
_diffrn_reflns_theta_full 30.09
_diffrn_reflns_theta_max 30.09
_diffrn_reflns_theta_min 1.18
_exptl_absorpt_coefficient_mu 0.816
_exptl_absorpt_correction_T_max 0.8705
_exptl_absorpt_correction_T_min 0.8152
_exptl_crystal_colour colorless
_exptl_crystal_density_diffrn 1.367
_exptl_crystal_density_method 'not measured'
_exptl_crystal_description Irregular
_exptl_crystal_F_000 2880
_exptl_crystal_size_max 0.34
_exptl_crystal_size_mid 0.21
_exptl_crystal_size_min 0.17
_refine_diff_density_max 0.431
_refine_diff_density_min -0.256
_refine_diff_density_rms 0.054
_refine_ls_abs_structure_details 'Flack H D (1983), Acta Cryst. A39, 876-881'
_refine_ls_abs_structure_Flack -0.031(9)
_refine_ls_extinction_method none
_refine_ls_goodness_of_fit_ref 1.026
_refine_ls_hydrogen_treatment mixed
_refine_ls_matrix_type full
_refine_ls_number_parameters 777
_refine_ls_number_reflns 19766
_refine_ls_number_restraints 1
_refine_ls_restrained_S_all 1.026
_refine_ls_R_factor_all 0.0228
_refine_ls_R_factor_gt 0.0202
_refine_ls_shift/su_max 0.060
_refine_ls_shift/su_mean 0.001
_refine_ls_structure_factor_coef Fsqd
_refine_ls_weighting_details 'calc w=1/[\s^2^(Fo^2^)+(0.0219P)^2^+5.3238P] where P=(Fo^2^+2Fc^2^)/3'
_refine_ls_weighting_scheme calc
_refine_ls_wR_factor_gt 0.0473
_refine_ls_wR_factor_ref 0.0487
_reflns_number_gt 18669
_reflns_number_total 19766
_reflns_threshold_expression >2\s(I)
_cod_data_source_file c5sc01584g2.cif
_cod_data_source_block pm096
_cod_depositor_comments
;
The following automatic conversions were performed:

'_symmetry_cell_setting' value 'Monoclinic' changed to 'monoclinic'
according to
/usr/data/users/saulius/crontab/automatic-downloads/rss-feeds/RSC/lib/dictionaries/cif_core.dic
dictionary named 'cif_core.dic' version 2.4.2 from 2011-04-26.

Automatic conversion script
Id: cif_fix_values 3271 2015-04-21 07:52:19Z andrius 

 Adding full bibliography for 1520954--1520958.cif.
;
_cod_original_sg_symbol_H-M 'C2   '
_cod_database_code 1520956

loop_
_symmetry_equiv_pos_as_xyz
'x, y, z'
'-x, y, -z'
'x+1/2, y+1/2, z'
'-x+1/2, y+1/2, -z'

loop_
_atom_site_label
_atom_site_type_symbol
_atom_site_fract_x
_atom_site_fract_y
_atom_site_fract_z
_atom_site_U_iso_or_equiv
_atom_site_adp_type
_atom_site_occupancy
_atom_site_symmetry_multiplicity
_atom_site_calc_flag
_atom_site_refinement_flags
C1 C 0.12780(5) 0.4389(2) 0.31164(8) 0.0113(3) Uani 1 1 d .
H1 H 0.1081 0.5056 0.2843 0.014 Uiso 1 1 calc R
C2 C 0.26932(5) 0.3888(2) 0.30879(8) 0.0090(3) Uani 1 1 d .
H2 H 0.2746 0.4385 0.2786 0.011 Uiso 1 1 calc R
C3 C 0.17088(4) 0.54255(19) 0.26678(7) 0.0099(3) Uani 1 1 d .
H3 H 0.1859 0.6341 0.2910 0.012 Uiso 1 1 calc R
C4 C 0.13439(6) 0.6074(3) 0.21214(9) 0.0134(4) Uani 1 1 d .
H4A H 0.1182 0.5190 0.1882 0.016 Uiso 1 1 calc R
H4B H 0.1180 0.6702 0.2265 0.016 Uiso 1 1 calc R
C5 C 0.14739(5) 0.7111(2) 0.17197(7) 0.0150(3) Uani 1 1 d .
H5A H 0.1612 0.8051 0.1947 0.018 Uiso 1 1 calc R
H5B H 0.1238 0.7464 0.1365 0.018 Uiso 1 1 calc R
C6 C 0.17516(5) 0.6205(2) 0.15080(8) 0.0159(3) Uani 1 1 d .
H6A H 0.1840 0.6915 0.1272 0.019 Uiso 1 1 calc R
H6B H 0.1605 0.5327 0.1245 0.019 Uiso 1 1 calc R
C7 C 0.21181(6) 0.5552(3) 0.20516(9) 0.0127(4) Uani 1 1 d .
H7A H 0.2282 0.4931 0.1905 0.015 Uiso 1 1 calc R
H7B H 0.2280 0.6434 0.2292 0.015 Uiso 1 1 calc R
C8 C 0.19900(4) 0.4505(2) 0.24521(7) 0.0091(3) Uani 1 1 d .
H8 H 0.1836 0.3610 0.2200 0.011 Uiso 1 1 calc R
C9 C 0.30362(5) 0.3271(3) 0.36106(9) 0.0097(4) Uani 1 1 d .
C10 C 0.30273(5) 0.2427(2) 0.41148(8) 0.0100(4) Uani 1 1 d .
C11 C 0.34023(5) 0.1911(3) 0.45824(8) 0.0121(4) Uani 1 1 d .
C12 C 0.37572(5) 0.2228(3) 0.45363(9) 0.0129(4) Uani 1 1 d .
H12 H 0.3997 0.1888 0.4850 0.015 Uiso 1 1 calc R
C13 C 0.37726(6) 0.3042(2) 0.40377(9) 0.0110(4) Uani 1 1 d .
C14 C 0.34115(6) 0.3545(3) 0.35895(9) 0.0107(4) Uani 1 1 d .
H14 H 0.3413 0.4092 0.3256 0.013 Uiso 1 1 calc R
C15 C 0.34062(6) 0.1030(3) 0.51270(10) 0.0185(5) Uani 1 1 d .
H15A H 0.3677 0.0722 0.5391 0.028 Uiso 1 1 calc R
H15B H 0.3241 0.0093 0.4992 0.028 Uiso 1 1 calc R
H15C H 0.3303 0.1712 0.5346 0.028 Uiso 1 1 calc R
C16 C 0.41783(6) 0.3361(3) 0.40218(9) 0.0128(4) Uani 1 1 d .
C17 C 0.41245(6) 0.3929(3) 0.33861(9) 0.0192(4) Uani 1 1 d .
H17A H 0.3959 0.3181 0.3082 0.029 Uiso 1 1 calc R
H17B H 0.4383 0.4001 0.3378 0.029 Uiso 1 1 calc R
H17C H 0.3998 0.4961 0.3302 0.029 Uiso 1 1 calc R
C18 C 0.44370(6) 0.1843(3) 0.41758(11) 0.0226(5) Uani 1 1 d .
H18A H 0.4489 0.1493 0.4581 0.034 Uiso 1 1 calc R
H18B H 0.4687 0.2067 0.4155 0.034 Uiso 1 1 calc R
H18C H 0.4297 0.1018 0.3887 0.034 Uiso 1 1 calc R
C19 C 0.44055(6) 0.4652(3) 0.44990(9) 0.0171(4) Uani 1 1 d .
H19A H 0.4249 0.5616 0.4405 0.026 Uiso 1 1 calc R
H19B H 0.4660 0.4860 0.4491 0.026 Uiso 1 1 calc R
H19C H 0.4449 0.4285 0.4898 0.026 Uiso 1 1 calc R
C20 C 0.11718(6) 0.3500(3) 0.35376(9) 0.0107(4) Uani 1 1 d .
C21 C 0.14434(5) 0.2602(3) 0.40450(8) 0.0095(3) Uani 1 1 d .
C22 C 0.12918(5) 0.1883(3) 0.44345(8) 0.0110(4) Uani 1 1 d .
C23 C 0.08925(5) 0.2068(3) 0.43154(8) 0.0123(3) Uani 1 1 d .
H23 H 0.0800 0.1570 0.4574 0.015 Uiso 1 1 calc R
C24 C 0.06173(6) 0.2971(3) 0.38225(9) 0.0131(4) Uani 1 1 d .
C25 C 0.07665(6) 0.3667(3) 0.34442(10) 0.0130(4) Uani 1 1 d .
H25 H 0.0593 0.4272 0.3114 0.016 Uiso 1 1 calc R
C26 C 0.15736(6) 0.0963(3) 0.49789(10) 0.0173(4) Uani 1 1 d .
H26A H 0.1427 0.0506 0.5187 0.026 Uiso 1 1 calc R
H26B H 0.1777 0.1666 0.5251 0.026 Uiso 1 1 calc R
H26C H 0.1697 0.0125 0.4848 0.026 Uiso 1 1 calc R
C27 C 0.01814(6) 0.3138(3) 0.37372(11) 0.0173(4) Uani 1 1 d .
C28 C -0.00201(8) 0.1495(4) 0.35961(15) 0.0343(6) Uani 1 1 d .
H28A H -0.0288 0.1580 0.3568 0.051 Uiso 1 1 calc R
H28B H 0.0133 0.0762 0.3917 0.051 Uiso 1 1 calc R
H28C H -0.0032 0.1112 0.3215 0.051 Uiso 1 1 calc R
C29 C -0.00608(6) 0.4283(4) 0.32199(11) 0.0261(5) Uani 1 1 d .
H29A H 0.0063 0.5319 0.3305 0.039 Uiso 1 1 calc R
H29B H -0.0330 0.4361 0.3186 0.039 Uiso 1 1 calc R
H29C H -0.0068 0.3888 0.2843 0.039 Uiso 1 1 calc R
C30 C 0.01797(8) 0.3788(4) 0.43288(11) 0.0323(6) Uani 1 1 d .
H30A H 0.0297 0.4835 0.4410 0.049 Uiso 1 1 calc R
H30B H 0.0333 0.3088 0.4662 0.049 Uiso 1 1 calc R
H30C H -0.0092 0.3847 0.4285 0.049 Uiso 1 1 calc R
C31 C 0.23690(6) 0.6688(3) 0.43102(10) 0.0133(4) Uani 1 1 d .
C32 C 0.24101(8) 0.8350(3) 0.45006(11) 0.0243(5) Uani 1 1 d .
H32A H 0.2148 0.8811 0.4381 0.036 Uiso 1 1 calc R
H32B H 0.2552 0.8927 0.4310 0.036 Uiso 1 1 calc R
H32C H 0.2557 0.8412 0.4937 0.036 Uiso 1 1 calc R
C33 C 0.22641(5) 0.0770(3) 0.18386(8) 0.0102(3) Uani 1 1 d .
H33 H 0.2197 0.0167 0.2105 0.012 Uiso 1 1 calc R
C34 C 0.37432(5) 0.0754(2) 0.19911(8) 0.0104(3) Uani 1 1 d .
H34 H 0.3954 0.0229 0.2303 0.012 Uiso 1 1 calc R
C35 C 0.29229(4) -0.0398(2) 0.23737(7) 0.0095(3) Uani 1 1 d .
H35 H 0.2892 -0.1397 0.2147 0.011 Uiso 1 1 calc R
C36 C 0.28555(6) -0.0782(3) 0.29394(9) 0.0107(4) Uani 1 1 d .
H36A H 0.2582 -0.1152 0.2816 0.013 Uiso 1 1 calc R
H36B H 0.2893 0.0177 0.3183 0.013 Uiso 1 1 calc R
C37 C 0.31502(5) -0.2068(2) 0.33218(8) 0.0146(3) Uani 1 1 d .
H37A H 0.3112 -0.2265 0.3689 0.018 Uiso 1 1 calc R
H37B H 0.3095 -0.3055 0.3090 0.018 Uiso 1 1 calc R
C38 C 0.35845(5) -0.1569(2) 0.34999(8) 0.0158(3) Uani 1 1 d .
H38A H 0.3763 -0.2440 0.3716 0.019 Uiso 1 1 calc R
H38B H 0.3650 -0.0659 0.3774 0.019 Uiso 1 1 calc R
C39 C 0.36517(6) -0.1128(3) 0.29383(9) 0.0135(4) Uani 1 1 d .
H39A H 0.3613 -0.2065 0.2683 0.016 Uiso 1 1 calc R
H39B H 0.3926 -0.0759 0.3066 0.016 Uiso 1 1 calc R
C40 C 0.33585(4) 0.0184(2) 0.25709(7) 0.0096(3) Uani 1 1 d .
H40 H 0.3400 0.1095 0.2846 0.011 Uiso 1 1 calc R
C41 C 0.38305(6) 0.1457(3) 0.15131(9) 0.0103(4) Uani 1 1 d .
C42 C 0.35512(5) 0.2264(3) 0.09846(8) 0.0099(4) Uani 1 1 d .
C43 C 0.37000(6) 0.2956(3) 0.05848(9) 0.0119(4) Uani 1 1 d .
C44 C 0.41017(6) 0.2813(3) 0.07100(9) 0.0139(4) Uani 1 1 d .
H44 H 0.4191 0.3290 0.0444 0.017 Uiso 1 1 calc R
C45 C 0.43823(6) 0.1983(3) 0.12195(9) 0.0130(4) Uani 1 1 d .
C46 C 0.42406(6) 0.1333(3) 0.16112(9) 0.0129(4) Uani 1 1 d .
H46 H 0.4420 0.0788 0.1955 0.015 Uiso 1 1 calc R
C47 C 0.34105(6) 0.3820(3) 0.00213(10) 0.0171(4) Uani 1 1 d .
H47A H 0.3556 0.4308 -0.0182 0.026 Uiso 1 1 calc R
H47B H 0.3271 0.4630 0.0137 0.026 Uiso 1 1 calc R
H47C H 0.3219 0.3072 -0.0250 0.026 Uiso 1 1 calc R
C48 C 0.48197(6) 0.1888(3) 0.13114(10) 0.0181(4) Uani 1 1 d .
C49 C 0.50080(7) 0.3546(4) 0.14456(15) 0.0336(6) Uani 1 1 d .
H49A H 0.5003 0.3953 0.1813 0.050 Uiso 1 1 calc R
H49B H 0.4859 0.4248 0.1111 0.050 Uiso 1 1 calc R
H49C H 0.5281 0.3483 0.1497 0.050 Uiso 1 1 calc R
C50 C 0.50689(7) 0.0755(4) 0.18305(12) 0.0267(5) Uani 1 1 d .
H50A H 0.5335 0.0668 0.1853 0.040 Uiso 1 1 calc R
H50B H 0.4944 -0.0280 0.1755 0.040 Uiso 1 1 calc R
H50C H 0.5084 0.1166 0.2210 0.040 Uiso 1 1 calc R
C51 C 0.48328(8) 0.1243(4) 0.07243(12) 0.0362(7) Uani 1 1 d .
H51A H 0.4689 0.1955 0.0391 0.054 Uiso 1 1 calc R
H51B H 0.4711 0.0204 0.0633 0.054 Uiso 1 1 calc R
H51C H 0.5107 0.1168 0.0782 0.054 Uiso 1 1 calc R
C52 C 0.19353(5) 0.1580(3) 0.13550(8) 0.0089(4) Uani 1 1 d .
C53 C 0.19558(5) 0.2421(2) 0.08569(8) 0.0097(4) Uani 1 1 d .
C54 C 0.15886(6) 0.2953(3) 0.03811(9) 0.0110(4) Uani 1 1 d .
C55 C 0.12282(5) 0.2702(3) 0.04199(8) 0.0115(3) Uani 1 1 d .
H55 H 0.0992 0.3054 0.0101 0.014 Uiso 1 1 calc R
C56 C 0.12024(5) 0.1934(3) 0.09223(8) 0.0103(3) Uani 1 1 d .
C57 C 0.15562(6) 0.1381(3) 0.13703(9) 0.0101(4) Uani 1 1 d .
H57 H 0.1548 0.0847 0.1702 0.012 Uiso 1 1 calc R
C58 C 0.15937(6) 0.3772(3) -0.01671(10) 0.0186(5) Uani 1 1 d .
H58A H 0.1327 0.4130 -0.0430 0.028 Uiso 1 1 calc R
H58B H 0.1685 0.3037 -0.0386 0.028 Uiso 1 1 calc R
H58C H 0.1772 0.4673 -0.0037 0.028 Uiso 1 1 calc R
C59 C 0.07940(6) 0.1672(3) 0.09357(9) 0.0126(4) Uani 1 1 d .
C60 C 0.08421(6) 0.1253(3) 0.15800(9) 0.0175(4) Uani 1 1 d .
H60A H 0.0994 0.2077 0.1860 0.026 Uiso 1 1 calc R
H60B H 0.0981 0.0253 0.1705 0.026 Uiso 1 1 calc R
H60C H 0.0582 0.1168 0.1579 0.026 Uiso 1 1 calc R
C61 C 0.05324(6) 0.3178(3) 0.07243(10) 0.0206(5) Uani 1 1 d .
H61A H 0.0670 0.4061 0.0982 0.031 Uiso 1 1 calc R
H61B H 0.0282 0.3000 0.0749 0.031 Uiso 1 1 calc R
H61C H 0.0482 0.3416 0.0309 0.031 Uiso 1 1 calc R
C62 C 0.05783(6) 0.0298(3) 0.04972(10) 0.0187(4) Uani 1 1 d .
H62A H 0.0323 0.0110 0.0503 0.028 Uiso 1 1 calc R
H62B H 0.0739 -0.0653 0.0624 0.028 Uiso 1 1 calc R
H62C H 0.0538 0.0577 0.0090 0.028 Uiso 1 1 calc R
C63 C 0.26578(6) -0.1890(3) 0.07056(10) 0.0152(5) Uani 1 1 d .
C64 C 0.25819(8) -0.3535(3) 0.04829(11) 0.0219(5) Uani 1 1 d .
H64A H 0.2521 -0.4176 0.0761 0.033 Uiso 1 1 calc R
H64B H 0.2816 -0.3952 0.0454 0.033 Uiso 1 1 calc R
H64C H 0.2359 -0.3556 0.0087 0.033 Uiso 1 1 calc R
C65 C 0.42593(9) -0.3343(4) 0.14473(16) 0.0411(7) Uani 1 1 d .
C66 C 0.40374(12) -0.3990(5) 0.17623(17) 0.0640(11) Uani 1 1 d .
H66A H 0.3770 -0.3554 0.1590 0.096 Uiso 1 1 calc R
H66B H 0.4170 -0.3716 0.2188 0.096 Uiso 1 1 calc R
H66C H 0.4023 -0.5132 0.1719 0.096 Uiso 1 1 calc R
C67 C 0.07212(9) 0.8370(4) 0.35798(15) 0.0367(6) Uani 1 1 d .
C68 C 0.09139(11) 0.9087(5) 0.32243(17) 0.0544(9) Uani 1 1 d .
H68A H 0.0827 0.8545 0.2839 0.082 Uiso 1 1 calc R
H68B H 0.1200 0.8995 0.3445 0.082 Uiso 1 1 calc R
H68C H 0.0841 1.0196 0.3154 0.082 Uiso 1 1 calc R
N1 N 0.16166(4) 0.43562(19) 0.30788(7) 0.0091(3) Uani 1 1 d .
N2 N 0.23223(5) 0.3818(2) 0.29981(7) 0.0099(3) Uani 1 1 d .
N3 N 0.26400(5) 0.0777(2) 0.19479(7) 0.0092(3) Uani 1 1 d .
N4 N 0.34055(4) 0.0778(2) 0.20314(7) 0.0101(3) Uani 1 1 d .
N5 N 0.23366(5) 0.5392(3) 0.41633(8) 0.0153(4) Uani 1 1 d .
N6 N 0.27099(5) -0.0592(3) 0.08728(8) 0.0157(4) Uani 1 1 d .
N7 N 0.44395(9) -0.2852(5) 0.11996(15) 0.0547(7) Uani 1 1 d .
N8 N 0.05711(9) 0.7811(4) 0.38566(14) 0.0504(7) Uani 1 1 d .
O1 O 0.18337(4) 0.24297(18) 0.42018(6) 0.0116(3) Uani 1 1 d .
O2 O 0.26984(4) 0.2050(2) 0.41819(6) 0.0128(3) Uani 1 1 d .
O3 O 0.22908(4) 0.2720(2) 0.07963(6) 0.0125(3) Uani 1 1 d .
O4 O 0.31628(4) 0.24082(18) 0.08284(6) 0.0126(3) Uani 1 1 d .
Cl1 Cl 0.185108(14) 0.02459(7) 0.30438(2) 0.01434(9) Uani 1 1 d .
Cl2 Cl 0.309118(14) 0.46580(7) 0.19353(2) 0.01337(9) Uani 1 1 d .
In1 In 0.211414(3) 0.272593(11) 0.362888(5) 0.00869(3) Uani 1 1 d .
In2 In 0.287406(3) 0.209266(11) 0.138693(5) 0.00898(3) Uani 1 1 d .

loop_
_atom_site_aniso_label
_atom_site_aniso_U_11
_atom_site_aniso_U_22
_atom_site_aniso_U_33
_atom_site_aniso_U_23
_atom_site_aniso_U_13
_atom_site_aniso_U_12
C1 0.0098(7) 0.0120(8) 0.0107(7) 0.0005(6) 0.0029(6) 0.0010(6)
C2 0.0103(7) 0.0082(8) 0.0087(7) 0.0001(6) 0.0040(6) -0.0002(6)
C3 0.0103(7) 0.0091(7) 0.0109(6) 0.0008(6) 0.0051(6) 0.0000(5)
C4 0.0128(8) 0.0149(9) 0.0129(8) 0.0057(7) 0.0057(7) 0.0023(7)
C5 0.0168(7) 0.0150(7) 0.0131(7) 0.0045(7) 0.0062(6) 0.0030(7)
C6 0.0181(8) 0.0190(9) 0.0111(7) 0.0050(6) 0.0068(6) 0.0018(7)
C7 0.0116(8) 0.0149(10) 0.0125(8) 0.0014(8) 0.0061(7) -0.0006(7)
C8 0.0083(6) 0.0101(7) 0.0083(6) 0.0009(6) 0.0029(5) 0.0003(6)
C9 0.0083(8) 0.0093(8) 0.0130(8) -0.0022(7) 0.0060(7) -0.0017(7)
C10 0.0085(7) 0.0104(11) 0.0110(8) -0.0009(7) 0.0041(6) 0.0008(6)
C11 0.0111(8) 0.0128(10) 0.0121(8) 0.0019(8) 0.0047(7) -0.0002(8)
C12 0.0093(7) 0.0132(10) 0.0144(8) 0.0001(8) 0.0035(7) 0.0013(8)
C13 0.0104(8) 0.0108(9) 0.0142(8) -0.0030(7) 0.0075(7) -0.0020(7)
C14 0.0095(8) 0.0106(9) 0.0123(8) 0.0011(8) 0.0051(7) 0.0011(7)
C15 0.0094(9) 0.0267(12) 0.0165(9) 0.0101(9) 0.0029(8) 0.0023(9)
C16 0.0088(8) 0.0135(9) 0.0169(8) 0.0015(7) 0.0061(7) 0.0015(7)
C17 0.0128(8) 0.0303(12) 0.0164(9) -0.0016(8) 0.0080(7) -0.0044(8)
C18 0.0159(9) 0.0197(11) 0.0374(12) 0.0018(9) 0.0164(9) 0.0032(8)
C19 0.0117(8) 0.0204(10) 0.0165(9) -0.0033(9) 0.0034(7) -0.0037(9)
C20 0.0093(8) 0.0127(9) 0.0112(8) 0.0008(7) 0.0054(7) 0.0007(7)
C21 0.0089(7) 0.0095(9) 0.0106(7) -0.0010(8) 0.0046(6) 0.0007(7)
C22 0.0111(8) 0.0119(10) 0.0107(8) 0.0005(8) 0.0053(7) -0.0005(8)
C23 0.0106(8) 0.0149(9) 0.0133(8) 0.0006(9) 0.0069(7) -0.0014(9)
C24 0.0116(8) 0.0146(10) 0.0157(8) 0.0011(8) 0.0082(7) -0.0002(7)
C25 0.0093(8) 0.0151(9) 0.0147(8) 0.0023(7) 0.0052(7) 0.0011(7)
C26 0.0155(9) 0.0227(11) 0.0146(9) 0.0077(9) 0.0073(8) 0.0037(9)
C27 0.0112(8) 0.0186(10) 0.0259(10) 0.0085(8) 0.0115(8) 0.0038(7)
C28 0.0163(11) 0.0303(13) 0.0554(17) 0.0107(13) 0.0145(12) -0.0004(10)
C29 0.0118(9) 0.0383(14) 0.0300(11) 0.0161(11) 0.0106(9) 0.0076(9)
C30 0.0265(12) 0.0505(17) 0.0273(12) 0.0120(12) 0.0185(10) 0.0203(12)
C31 0.0101(8) 0.0176(12) 0.0098(9) 0.0009(8) 0.0018(7) -0.0021(7)
C32 0.0333(13) 0.0168(12) 0.0147(11) -0.0011(10) 0.0025(10) 0.0010(11)
C33 0.0102(7) 0.0111(8) 0.0101(7) -0.0005(7) 0.0052(6) -0.0010(6)
C34 0.0084(7) 0.0123(8) 0.0095(7) 0.0013(6) 0.0029(6) 0.0013(6)
C35 0.0090(6) 0.0095(7) 0.0092(6) 0.0018(6) 0.0033(5) 0.0011(6)
C36 0.0107(8) 0.0119(9) 0.0104(8) 0.0037(7) 0.0054(7) 0.0010(7)
C37 0.0136(7) 0.0150(8) 0.0148(7) 0.0063(6) 0.0056(6) 0.0012(6)
C38 0.0138(7) 0.0197(8) 0.0124(7) 0.0060(7) 0.0041(6) 0.0022(7)
C39 0.0090(8) 0.0173(10) 0.0132(8) 0.0036(7) 0.0037(7) 0.0047(7)
C40 0.0096(6) 0.0104(7) 0.0089(6) 0.0014(6) 0.0041(5) 0.0015(6)
C41 0.0084(8) 0.0115(8) 0.0111(8) -0.0002(7) 0.0043(7) -0.0018(7)
C42 0.0093(7) 0.0109(10) 0.0101(7) -0.0028(7) 0.0046(6) -0.0025(7)
C43 0.0127(8) 0.0111(10) 0.0129(8) 0.0000(8) 0.0065(7) -0.0005(7)
C44 0.0148(8) 0.0128(9) 0.0176(9) 0.0022(9) 0.0104(7) -0.0007(9)
C45 0.0094(8) 0.0141(9) 0.0170(8) 0.0004(9) 0.0072(7) 0.0003(8)
C46 0.0103(8) 0.0138(9) 0.0140(8) 0.0019(8) 0.0048(7) 0.0005(7)
C47 0.0145(9) 0.0226(11) 0.0161(10) 0.0060(9) 0.0084(8) 0.0015(9)
C48 0.0111(8) 0.0232(11) 0.0240(9) 0.0058(9) 0.0112(8) 0.0032(8)
C49 0.0160(11) 0.0295(13) 0.0568(17) 0.0080(12) 0.0169(12) -0.0057(10)
C50 0.0136(9) 0.0350(13) 0.0340(12) 0.0151(11) 0.0125(9) 0.0059(9)
C51 0.0277(12) 0.0547(18) 0.0339(13) 0.0106(13) 0.0207(11) 0.0212(13)
C52 0.0082(8) 0.0085(9) 0.0080(7) 0.0012(7) 0.0016(6) 0.0021(7)
C53 0.0085(7) 0.0079(11) 0.0128(8) 0.0002(7) 0.0046(7) -0.0006(6)
C54 0.0102(8) 0.0100(10) 0.0121(8) 0.0014(7) 0.0040(7) 0.0018(7)
C55 0.0083(7) 0.0118(8) 0.0124(8) 0.0020(8) 0.0024(6) 0.0008(8)
C56 0.0069(7) 0.0100(8) 0.0123(8) -0.0003(7) 0.0024(6) 0.0011(7)
C57 0.0101(8) 0.0109(9) 0.0108(8) -0.0015(8) 0.0058(7) -0.0026(7)
C58 0.0137(9) 0.0238(12) 0.0170(10) 0.0092(9) 0.0052(8) 0.0008(9)
C59 0.0084(7) 0.0164(10) 0.0134(8) -0.0013(7) 0.0052(7) -0.0020(7)
C60 0.0111(8) 0.0253(10) 0.0183(9) 0.0017(8) 0.0082(7) -0.0010(7)
C61 0.0120(8) 0.0235(11) 0.0265(10) 0.0040(8) 0.0082(8) 0.0057(8)
C62 0.0123(9) 0.0229(11) 0.0196(10) -0.0025(10) 0.0056(8) -0.0038(9)
C63 0.0119(9) 0.0221(13) 0.0103(9) 0.0006(8) 0.0033(8) 0.0017(8)
C64 0.0299(13) 0.0136(11) 0.0168(11) -0.0032(10) 0.0047(10) -0.0008(10)
C65 0.0346(14) 0.0270(14) 0.0536(18) -0.0081(13) 0.0112(14) 0.0015(11)
C66 0.081(3) 0.060(2) 0.067(2) -0.0344(19) 0.047(2) -0.030(2)
C67 0.0368(14) 0.0225(12) 0.0445(16) -0.0077(12) 0.0114(13) -0.0034(11)
C68 0.0576(19) 0.0491(19) 0.067(2) -0.0328(17) 0.0371(18) -0.0240(16)
N1 0.0096(6) 0.0090(7) 0.0091(6) 0.0012(5) 0.0044(5) -0.0002(5)
N2 0.0085(6) 0.0108(7) 0.0099(7) -0.0002(6) 0.0036(6) 0.0007(5)
N3 0.0090(6) 0.0094(7) 0.0085(6) 0.0024(6) 0.0032(5) 0.0014(5)
N4 0.0096(6) 0.0121(7) 0.0083(6) -0.0002(5) 0.0035(5) 0.0001(5)
N5 0.0118(7) 0.0187(9) 0.0138(8) -0.0005(7) 0.0039(6) -0.0001(7)
N6 0.0165(8) 0.0176(9) 0.0128(8) -0.0028(7) 0.0060(6) -0.0036(7)
N7 0.0483(15) 0.0398(16) 0.0717(19) 0.0081(17) 0.0215(15) 0.0038(16)
N8 0.0517(15) 0.0351(14) 0.0561(16) 0.0060(15) 0.0151(13) -0.0047(15)
O1 0.0077(5) 0.0160(9) 0.0117(6) 0.0021(6) 0.0048(5) 0.0004(5)
O2 0.0080(5) 0.0163(7) 0.0141(6) 0.0060(7) 0.0048(5) 0.0016(7)
O3 0.0078(5) 0.0171(7) 0.0125(6) 0.0029(7) 0.0042(5) -0.0006(7)
O4 0.0082(5) 0.0206(10) 0.0091(6) 0.0016(6) 0.0040(5) 0.0010(5)
Cl1 0.0170(2) 0.0129(2) 0.01258(19) -0.00102(17) 0.00585(16) -0.00230(17)
Cl2 0.01457(19) 0.0141(2) 0.01187(19) -0.00054(17) 0.00599(16) -0.00117(17)
In1 0.00684(5) 0.01023(6) 0.00951(6) 0.00213(5) 0.00398(5) 0.00067(5)
In2 0.00654(5) 0.01149(6) 0.00914(6) 0.00220(5) 0.00355(5) 0.00075(5)

loop_
_atom_type_symbol
_atom_type_description
_atom_type_scat_dispersion_real
_atom_type_scat_dispersion_imag
_atom_type_scat_source
C C 0.0033 0.0016 'International Tables Vol C Tables 4.2.6.8 and 6.1.1.4'
H H 0.0000 0.0000 'International Tables Vol C Tables 4.2.6.8 and 6.1.1.4'
N N 0.0061 0.0033 'International Tables Vol C Tables 4.2.6.8 and 6.1.1.4'
O O 0.0106 0.0060 'International Tables Vol C Tables 4.2.6.8 and 6.1.1.4'
Cl Cl 0.1484 0.1585 'International Tables Vol C Tables 4.2.6.8 and 6.1.1.4'
In In -0.7276 1.3100 'International Tables Vol C Tables 4.2.6.8 and 6.1.1.4'

loop_
_geom_angle_atom_site_label_1
_geom_angle_atom_site_label_2
_geom_angle_atom_site_label_3
_geom_angle
N1 C1 C20 126.90(18)
N1 C1 H1 116.6
C20 C1 H1 116.6
N2 C2 C9 126.63(17)
N2 C2 H2 116.7
C9 C2 H2 116.7
N1 C3 C4 115.33(13)
N1 C3 C8 107.64(12)
C4 C3 C8 110.62(13)
N1 C3 H3 107.7
C4 C3 H3 107.7
C8 C3 H3 107.7
C5 C4 C3 110.83(14)
C5 C4 H4A 109.5
C3 C4 H4A 109.5
C5 C4 H4B 109.5
C3 C4 H4B 109.5
H4A C4 H4B 108.1
C4 C5 C6 111.62(15)
C4 C5 H5A 109.3
C6 C5 H5A 109.3
C4 C5 H5B 109.3
C6 C5 H5B 109.3
H5A C5 H5B 108.0
C5 C6 C7 111.12(14)
C5 C6 H6A 109.4
C7 C6 H6A 109.4
C5 C6 H6B 109.4
C7 C6 H6B 109.4
H6A C6 H6B 108.0
C8 C7 C6 110.77(14)
C8 C7 H7A 109.5
C6 C7 H7A 109.5
C8 C7 H7B 109.5
C6 C7 H7B 109.5
H7A C7 H7B 108.1
N2 C8 C7 115.42(14)
N2 C8 C3 107.97(12)
C7 C8 C3 111.16(14)
N2 C8 H8 107.3
C7 C8 H8 107.3
C3 C8 H8 107.3
C10 C9 C14 119.27(17)
C10 C9 C2 126.58(16)
C14 C9 C2 114.13(17)
O2 C10 C9 125.43(17)
O2 C10 C11 117.04(16)
C9 C10 C11 117.52(15)
C12 C11 C10 120.29(17)
C12 C11 C15 120.55(18)
C10 C11 C15 119.16(16)
C11 C12 C13 123.15(18)
C11 C12 H12 118.4
C13 C12 H12 118.4
C14 C13 C12 116.48(16)
C14 C13 C16 123.40(17)
C12 C13 C16 120.11(17)
C13 C14 C9 123.28(18)
C13 C14 H14 118.4
C9 C14 H14 118.4
C11 C15 H15A 109.5
C11 C15 H15B 109.5
H15A C15 H15B 109.5
C11 C15 H15C 109.5
H15A C15 H15C 109.5
H15B C15 H15C 109.5
C13 C16 C18 111.03(18)
C13 C16 C17 111.54(16)
C18 C16 C17 107.49(17)
C13 C16 C19 109.02(16)
C18 C16 C19 108.48(18)
C17 C16 C19 109.21(18)
C16 C17 H17A 109.5
C16 C17 H17B 109.5
H17A C17 H17B 109.5
C16 C17 H17C 109.5
H17A C17 H17C 109.5
H17B C17 H17C 109.5
C16 C18 H18A 109.5
C16 C18 H18B 109.5
H18A C18 H18B 109.5
C16 C18 H18C 109.5
H18A C18 H18C 109.5
H18B C18 H18C 109.5
C16 C19 H19A 109.5
C16 C19 H19B 109.5
H19A C19 H19B 109.5
C16 C19 H19C 109.5
H19A C19 H19C 109.5
H19B C19 H19C 109.5
C25 C20 C21 119.60(17)
C25 C20 C1 114.83(18)
C21 C20 C1 125.40(16)
O1 C21 C22 116.63(17)
O1 C21 C20 125.46(16)
C22 C21 C20 117.85(16)
C23 C22 C21 119.95(18)
C23 C22 C26 121.18(17)
C21 C22 C26 118.85(16)
C22 C23 C24 123.58(17)
C22 C23 H23 118.2
C24 C23 H23 118.2
C25 C24 C23 116.21(17)
C25 C24 C27 124.10(19)
C23 C24 C27 119.68(17)
C24 C25 C20 122.8(2)
C24 C25 H25 118.6
C20 C25 H25 118.6
C22 C26 H26A 109.5
C22 C26 H26B 109.5
H26A C26 H26B 109.5
C22 C26 H26C 109.5
H26A C26 H26C 109.5
H26B C26 H26C 109.5
C29 C27 C28 108.9(2)
C29 C27 C30 108.0(2)
C28 C27 C30 109.4(2)
C29 C27 C24 112.28(17)
C28 C27 C24 109.07(19)
C30 C27 C24 109.11(19)
C27 C28 H28A 109.5
C27 C28 H28B 109.5
H28A C28 H28B 109.5
C27 C28 H28C 109.5
H28A C28 H28C 109.5
H28B C28 H28C 109.5
C27 C29 H29A 109.5
C27 C29 H29B 109.5
H29A C29 H29B 109.5
C27 C29 H29C 109.5
H29A C29 H29C 109.5
H29B C29 H29C 109.5
C27 C30 H30A 109.5
C27 C30 H30B 109.5
H30A C30 H30B 109.5
C27 C30 H30C 109.5
H30A C30 H30C 109.5
H30B C30 H30C 109.5
N5 C31 C32 179.8(3)
C31 C32 H32A 109.5
C31 C32 H32B 109.5
H32A C32 H32B 109.5
C31 C32 H32C 109.5
H32A C32 H32C 109.5
H32B C32 H32C 109.5
N3 C33 C52 128.07(17)
N3 C33 H33 116.0
C52 C33 H33 116.0
N4 C34 C41 127.12(17)
N4 C34 H34 116.4
C41 C34 H34 116.4
N3 C35 C36 115.38(13)
N3 C35 C40 109.50(13)
C36 C35 C40 109.51(13)
N3 C35 H35 107.4
C36 C35 H35 107.4
C40 C35 H35 107.4
C35 C36 C37 110.27(14)
C35 C36 H36A 109.6
C37 C36 H36A 109.6
C35 C36 H36B 109.6
C37 C36 H36B 109.6
H36A C36 H36B 108.1
C38 C37 C36 111.41(14)
C38 C37 H37A 109.3
C36 C37 H37A 109.3
C38 C37 H37B 109.3
C36 C37 H37B 109.3
H37A C37 H37B 108.0
C37 C38 C39 111.27(14)
C37 C38 H38A 109.4
C39 C38 H38A 109.4
C37 C38 H38B 109.4
C39 C38 H38B 109.4
H38A C38 H38B 108.0
C38 C39 C40 110.41(14)
C38 C39 H39A 109.6
C40 C39 H39A 109.6
C38 C39 H39B 109.6
C40 C39 H39B 109.6
H39A C39 H39B 108.1
N4 C40 C39 115.87(13)
N4 C40 C35 109.35(12)
C39 C40 C35 109.54(14)
N4 C40 H40 107.2
C39 C40 H40 107.2
C35 C40 H40 107.2
C42 C41 C46 119.37(17)
C42 C41 C34 126.03(16)
C46 C41 C34 114.58(18)
O4 C42 C43 116.89(17)
O4 C42 C41 125.42(16)
C43 C42 C41 117.68(16)
C44 C43 C42 120.11(19)
C44 C43 C47 121.09(17)
C42 C43 C47 118.79(16)
C43 C44 C45 123.44(17)
C43 C44 H44 118.3
C45 C44 H44 118.3
C46 C45 C44 116.56(17)
C46 C45 C48 124.35(19)
C44 C45 C48 119.08(17)
C45 C46 C41 122.80(19)
C45 C46 H46 118.6
C41 C46 H46 118.6
C43 C47 H47A 109.5
C43 C47 H47B 109.5
H47A C47 H47B 109.5
C43 C47 H47C 109.5
H47A C47 H47C 109.5
H47B C47 H47C 109.5
C49 C48 C50 109.4(2)
C49 C48 C45 109.8(2)
C50 C48 C45 112.14(17)
C49 C48 C51 109.0(2)
C50 C48 C51 107.3(2)
C45 C48 C51 109.23(19)
C48 C49 H49A 109.5
C48 C49 H49B 109.5
H49A C49 H49B 109.5
C48 C49 H49C 109.5
H49A C49 H49C 109.5
H49B C49 H49C 109.5
C48 C50 H50A 109.5
C48 C50 H50B 109.5
H50A C50 H50B 109.5
C48 C50 H50C 109.5
H50A C50 H50C 109.5
H50B C50 H50C 109.5
C48 C51 H51A 109.5
C48 C51 H51B 109.5
H51A C51 H51B 109.5
C48 C51 H51C 109.5
H51A C51 H51C 109.5
H51B C51 H51C 109.5
C57 C52 C53 119.12(17)
C57 C52 C33 114.57(17)
C53 C52 C33 126.10(16)
O3 C53 C54 117.29(16)
O3 C53 C52 125.02(17)
C54 C53 C52 117.68(15)
C55 C54 C53 120.28(17)
C55 C54 C58 120.18(18)
C53 C54 C58 119.53(16)
C54 C55 C56 123.02(17)
C54 C55 H55 118.5
C56 C55 H55 118.5
C57 C56 C55 116.35(15)
C57 C56 C59 122.93(17)
C55 C56 C59 120.64(16)
C56 C57 C52 123.45(18)
C56 C57 H57 118.3
C52 C57 H57 118.3
C54 C58 H58A 109.5
C54 C58 H58B 109.5
H58A C58 H58B 109.5
C54 C58 H58C 109.5
H58A C58 H58C 109.5
H58B C58 H58C 109.5
C56 C59 C60 111.44(16)
C56 C59 C61 110.86(17)
C60 C59 C61 108.09(16)
C56 C59 C62 108.36(16)
C60 C59 C62 109.43(18)
C61 C59 C62 108.61(17)
C59 C60 H60A 109.5
C59 C60 H60B 109.5
H60A C60 H60B 109.5
C59 C60 H60C 109.5
H60A C60 H60C 109.5
H60B C60 H60C 109.5
C59 C61 H61A 109.5
C59 C61 H61B 109.5
H61A C61 H61B 109.5
C59 C61 H61C 109.5
H61A C61 H61C 109.5
H61B C61 H61C 109.5
C59 C62 H62A 109.5
C59 C62 H62B 109.5
H62A C62 H62B 109.5
C59 C62 H62C 109.5
H62A C62 H62C 109.5
H62B C62 H62C 109.5
N6 C63 C64 178.7(3)
C63 C64 H64A 109.5
C63 C64 H64B 109.5
H64A C64 H64B 109.5
C63 C64 H64C 109.5
H64A C64 H64C 109.5
H64B C64 H64C 109.5
N7 C65 C66 178.8(4)
C65 C66 H66A 109.5
C65 C66 H66B 109.5
H66A C66 H66B 109.5
C65 C66 H66C 109.5
H66A C66 H66C 109.5
H66B C66 H66C 109.5
N8 C67 C68 180.0(4)
C67 C68 H68A 109.5
C67 C68 H68B 109.5
H68A C68 H68B 109.5
C67 C68 H68C 109.5
H68A C68 H68C 109.5
H68B C68 H68C 109.5
C1 N1 C3 122.71(15)
C1 N1 In1 123.17(13)
C3 N1 In1 114.11(10)
C2 N2 C8 123.00(15)
C2 N2 In1 124.36(13)
C8 N2 In1 112.63(10)
C33 N3 C35 120.76(16)
C33 N3 In2 123.04(13)
C35 N3 In2 114.80(10)
C34 N4 C40 122.93(15)
C34 N4 In2 123.19(12)
C40 N4 In2 112.99(10)
C31 N5 In1 166.48(19)
C63 N6 In2 171.98(18)
C21 O1 In1 125.75(11)
C10 O2 In1 127.33(12)
C53 O3 In2 127.82(12)
C42 O4 In2 126.80(11)
O1 In1 O2 102.23(5)
O1 In1 N2 161.01(6)
O2 In1 N2 89.38(6)
O1 In1 N1 87.46(5)
O2 In1 N1 157.19(7)
N2 In1 N1 76.58(6)
O1 In1 Cl1 95.63(4)
O2 In1 Cl1 100.72(5)
N2 In1 Cl1 96.91(5)
N1 In1 Cl1 98.77(4)
O1 In1 N5 84.75(6)
O2 In1 N5 83.72(7)
N2 In1 N5 81.61(6)
N1 In1 N5 76.59(6)
Cl1 In1 N5 175.33(5)
O4 In2 O3 100.77(5)
O4 In2 N3 156.90(6)
O3 In2 N3 89.40(6)
O4 In2 N4 88.74(5)
O3 In2 N4 163.25(6)
N3 In2 N4 77.02(6)
O4 In2 Cl2 95.84(4)
O3 In2 Cl2 98.76(5)
N3 In2 Cl2 103.10(5)
N4 In2 Cl2 93.90(4)
O4 In2 N6 82.66(6)
O3 In2 N6 85.76(7)
N3 In2 N6 77.42(6)
N4 In2 N6 81.78(6)
Cl2 In2 N6 175.45(4)

loop_
_geom_bond_atom_site_label_1
_geom_bond_atom_site_label_2
_geom_bond_distance
C1 N1 1.287(2)
C1 C20 1.443(3)
C1 H1 0.9300
C2 N2 1.288(2)
C2 C9 1.448(3)
C2 H2 0.9300
C3 N1 1.481(2)
C3 C4 1.526(2)
C3 C8 1.548(2)
C3 H3 0.9800
C4 C5 1.524(2)
C4 H4A 0.9700
C4 H4B 0.9700
C5 C6 1.526(2)
C5 H5A 0.9700
C5 H5B 0.9700
C6 C7 1.527(3)
C6 H6A 0.9700
C6 H6B 0.9700
C7 C8 1.522(2)
C7 H7A 0.9700
C7 H7B 0.9700
C8 N2 1.480(2)
C8 H8 0.9800
C9 C10 1.422(3)
C9 C14 1.422(2)
C10 O2 1.3254(19)
C10 C11 1.427(3)
C11 C12 1.382(2)
C11 C15 1.505(3)
C12 C13 1.407(3)
C12 H12 0.9300
C13 C14 1.374(3)
C13 C16 1.533(2)
C14 H14 0.9300
C15 H15A 0.9600
C15 H15B 0.9600
C15 H15C 0.9600
C16 C18 1.535(3)
C16 C17 1.539(3)
C16 C19 1.541(3)
C17 H17A 0.9600
C17 H17B 0.9600
C17 H17C 0.9600
C18 H18A 0.9600
C18 H18B 0.9600
C18 H18C 0.9600
C19 H19A 0.9600
C19 H19B 0.9600
C19 H19C 0.9600
C20 C25 1.416(3)
C20 C21 1.422(3)
C21 O1 1.327(2)
C21 C22 1.418(2)
C22 C23 1.379(2)
C22 C26 1.495(3)
C23 C24 1.409(3)
C23 H23 0.9300
C24 C25 1.381(3)
C24 C27 1.533(3)
C25 H25 0.9300
C26 H26A 0.9600
C26 H26B 0.9600
C26 H26C 0.9600
C27 C29 1.525(3)
C27 C28 1.530(4)
C27 C30 1.533(3)
C28 H28A 0.9600
C28 H28B 0.9600
C28 H28C 0.9600
C29 H29A 0.9600
C29 H29B 0.9600
C29 H29C 0.9600
C30 H30A 0.9600
C30 H30B 0.9600
C30 H30C 0.9600
C31 N5 1.131(3)
C31 C32 1.453(4)
C32 H32A 0.9600
C32 H32B 0.9600
C32 H32C 0.9600
C33 N3 1.292(2)
C33 C52 1.443(3)
C33 H33 0.9300
C34 N4 1.287(2)
C34 C41 1.450(2)
C34 H34 0.9300
C35 N3 1.482(2)
C35 C36 1.525(2)
C35 C40 1.543(2)
C35 H35 0.9800
C36 C37 1.528(3)
C36 H36A 0.9700
C36 H36B 0.9700
C37 C38 1.525(2)
C37 H37A 0.9700
C37 H37B 0.9700
C38 C39 1.526(2)
C38 H38A 0.9700
C38 H38B 0.9700
C39 C40 1.530(3)
C39 H39A 0.9700
C39 H39B 0.9700
C40 N4 1.474(2)
C40 H40 0.9800
C41 C42 1.423(3)
C41 C46 1.427(3)
C42 O4 1.318(2)
C42 C43 1.422(2)
C43 C44 1.381(2)
C43 C47 1.509(3)
C44 C45 1.407(3)
C44 H44 0.9300
C45 C46 1.374(3)
C45 C48 1.529(3)
C46 H46 0.9300
C47 H47A 0.9600
C47 H47B 0.9600
C47 H47C 0.9600
C48 C49 1.522(4)
C48 C50 1.527(3)
C48 C51 1.539(3)
C49 H49A 0.9600
C49 H49B 0.9600
C49 H49C 0.9600
C50 H50A 0.9600
C50 H50B 0.9600
C50 H50C 0.9600
C51 H51A 0.9600
C51 H51B 0.9600
C51 H51C 0.9600
C52 C57 1.421(2)
C52 C53 1.425(2)
C53 O3 1.3253(19)
C53 C54 1.421(3)
C54 C55 1.384(2)
C54 C58 1.500(3)
C55 C56 1.413(3)
C55 H55 0.9300
C56 C57 1.370(3)
C56 C59 1.532(2)
C57 H57 0.9300
C58 H58A 0.9600
C58 H58B 0.9600
C58 H58C 0.9600
C59 C60 1.532(3)
C59 C61 1.535(3)
C59 C62 1.536(3)
C60 H60A 0.9600
C60 H60B 0.9600
C60 H60C 0.9600
C61 H61A 0.9600
C61 H61B 0.9600
C61 H61C 0.9600
C62 H62A 0.9600
C62 H62B 0.9600
C62 H62C 0.9600
C63 N6 1.147(3)
C63 C64 1.461(3)
C64 H64A 0.9600
C64 H64B 0.9600
C64 H64C 0.9600
C65 N7 1.143(4)
C65 C66 1.439(5)
C66 H66A 0.9600
C66 H66B 0.9600
C66 H66C 0.9600
C67 N8 1.135(4)
C67 C68 1.457(4)
C68 H68A 0.9600
C68 H68B 0.9600
C68 H68C 0.9600
N1 In1 2.2142(16)
N2 In1 2.1786(15)
N3 In2 2.1886(15)
N4 In2 2.2047(16)
N5 In1 2.533(2)
N6 In2 2.513(2)
O1 In1 2.0655(11)
O2 In1 2.0676(13)
O3 In2 2.0744(13)
O4 In2 2.0606(11)
Cl1 In1 2.4654(6)
Cl2 In2 2.4703(6)

loop_
_geom_torsion_atom_site_label_1
_geom_torsion_atom_site_label_2
_geom_torsion_atom_site_label_3
_geom_torsion_atom_site_label_4
_geom_torsion
N1 C3 C4 C5 -178.10(15)
C8 C3 C4 C5 -55.7(2)
C3 C4 C5 C6 56.1(2)
C4 C5 C6 C7 -56.1(2)
C5 C6 C7 C8 55.9(2)
C6 C7 C8 N2 -179.43(15)
C6 C7 C8 C3 -56.0(2)
N1 C3 C8 N2 -49.48(17)
C4 C3 C8 N2 -176.30(15)
N1 C3 C8 C7 -177.03(14)
C4 C3 C8 C7 56.14(18)
N2 C2 C9 C10 2.1(3)
N2 C2 C9 C14 -179.0(2)
C14 C9 C10 O2 -177.8(2)
C2 C9 C10 O2 1.0(3)
C14 C9 C10 C11 0.7(3)
C2 C9 C10 C11 179.6(2)
O2 C10 C11 C12 178.5(2)
C9 C10 C11 C12 -0.2(3)
O2 C10 C11 C15 -1.9(3)
C9 C10 C11 C15 179.4(2)
C10 C11 C12 C13 -0.7(3)
C15 C11 C12 C13 179.8(2)
C11 C12 C13 C14 1.0(3)
C11 C12 C13 C16 179.5(2)
C12 C13 C14 C9 -0.4(3)
C16 C13 C14 C9 -178.9(2)
C10 C9 C14 C13 -0.4(3)
C2 C9 C14 C13 -179.4(2)
C14 C13 C16 C18 -133.7(2)
C12 C13 C16 C18 47.9(3)
C14 C13 C16 C17 -13.8(3)
C12 C13 C16 C17 167.8(2)
C14 C13 C16 C19 106.9(2)
C12 C13 C16 C19 -71.5(3)
N1 C1 C20 C25 -175.1(2)
N1 C1 C20 C21 9.7(3)
C25 C20 C21 O1 -176.1(2)
C1 C20 C21 O1 -1.0(4)
C25 C20 C21 C22 1.1(3)
C1 C20 C21 C22 176.1(2)
O1 C21 C22 C23 177.3(2)
C20 C21 C22 C23 -0.1(3)
O1 C21 C22 C26 -1.3(3)
C20 C21 C22 C26 -178.7(2)
C21 C22 C23 C24 -1.0(4)
C26 C22 C23 C24 177.6(2)
C22 C23 C24 C25 1.0(4)
C22 C23 C24 C27 -178.5(2)
C23 C24 C25 C20 0.0(3)
C27 C24 C25 C20 179.5(2)
C21 C20 C25 C24 -1.0(3)
C1 C20 C25 C24 -176.6(2)
C25 C24 C27 C29 -5.0(3)
C23 C24 C27 C29 174.5(2)
C25 C24 C27 C28 115.7(3)
C23 C24 C27 C28 -64.8(3)
C25 C24 C27 C30 -124.8(2)
C23 C24 C27 C30 54.7(3)
N3 C35 C36 C37 176.94(15)
C40 C35 C36 C37 -59.01(19)
C35 C36 C37 C38 56.5(2)
C36 C37 C38 C39 -54.9(2)
C37 C38 C39 C40 56.1(2)
C38 C39 C40 N4 177.06(15)
C38 C39 C40 C35 -58.68(19)
N3 C35 C40 N4 -44.27(17)
C36 C35 C40 N4 -171.70(14)
N3 C35 C40 C39 -172.24(14)
C36 C35 C40 C39 60.32(18)
N4 C34 C41 C42 -2.3(4)
N4 C34 C41 C46 176.0(2)
C46 C41 C42 O4 177.2(2)
C34 C41 C42 O4 -4.6(4)
C46 C41 C42 C43 -1.8(3)
C34 C41 C42 C43 176.3(2)
O4 C42 C43 C44 -178.2(2)
C41 C42 C43 C44 1.0(3)
O4 C42 C43 C47 0.9(3)
C41 C42 C43 C47 -180.0(2)
C42 C43 C44 C45 0.9(4)
C47 C43 C44 C45 -178.2(2)
C43 C44 C45 C46 -1.7(4)
C43 C44 C45 C48 179.5(2)
C44 C45 C46 C41 0.8(4)
C48 C45 C46 C41 179.5(2)
C42 C41 C46 C45 1.0(3)
C34 C41 C46 C45 -177.4(2)
C46 C45 C48 C49 -112.3(3)
C44 C45 C48 C49 66.3(3)
C46 C45 C48 C50 9.4(4)
C44 C45 C48 C50 -171.9(2)
C46 C45 C48 C51 128.2(3)
C44 C45 C48 C51 -53.2(3)
N3 C33 C52 C57 -177.9(2)
N3 C33 C52 C53 7.4(3)
C57 C52 C53 O3 178.3(2)
C33 C52 C53 O3 -7.1(3)
C57 C52 C53 C54 -3.1(3)
C33 C52 C53 C54 171.5(2)
O3 C53 C54 C55 -179.0(2)
C52 C53 C54 C55 2.3(3)
O3 C53 C54 C58 1.7(3)
C52 C53 C54 C58 -177.0(2)
C53 C54 C55 C56 0.5(3)
C58 C54 C55 C56 179.8(2)
C54 C55 C56 C57 -2.4(4)
C54 C55 C56 C59 -179.2(2)
C55 C56 C57 C52 1.6(3)
C59 C56 C57 C52 178.31(19)
C53 C52 C57 C56 1.1(3)
C33 C52 C57 C56 -174.0(2)
C57 C56 C59 C60 19.0(3)
C55 C56 C59 C60 -164.4(2)
C57 C56 C59 C61 139.4(2)
C55 C56 C59 C61 -44.0(3)
C57 C56 C59 C62 -101.5(2)
C55 C56 C59 C62 75.1(3)
C20 C1 N1 C3 -174.28(18)
C20 C1 N1 In1 4.9(3)
C4 C3 N1 C1 -23.5(2)
C8 C3 N1 C1 -147.52(16)
C4 C3 N1 In1 157.23(12)
C8 C3 N1 In1 33.21(15)
C9 C2 N2 C8 179.06(18)
C9 C2 N2 In1 0.1(3)
C7 C8 N2 C2 -10.0(3)
C3 C8 N2 C2 -135.06(18)
C7 C8 N2 In1 169.11(13)
C3 C8 N2 In1 44.05(16)
C52 C33 N3 C35 -166.09(19)
C52 C33 N3 In2 -0.3(3)
C36 C35 N3 C33 -38.7(2)
C40 C35 N3 C33 -162.74(16)
C36 C35 N3 In2 154.41(13)
C40 C35 N3 In2 30.35(16)
C41 C34 N4 C40 -172.97(18)
C41 C34 N4 In2 -4.6(3)
C39 C40 N4 C34 -27.8(2)
C35 C40 N4 C34 -152.16(17)
C39 C40 N4 In2 162.72(13)
C35 C40 N4 In2 38.36(16)
C32 C31 N5 In1 101(100)
C64 C63 N6 In2 138(11)
C22 C21 O1 In1 160.96(14)
C20 C21 O1 In1 -21.9(3)
C9 C10 O2 In1 -5.9(3)
C11 C10 O2 In1 175.57(15)
C54 C53 O3 In2 -178.87(14)
C52 C53 O3 In2 -0.3(3)
C43 C42 O4 In2 -162.90(14)
C41 C42 O4 In2 18.0(3)
C21 O1 In1 O2 -174.89(17)
C21 O1 In1 N2 58.5(3)
C21 O1 In1 N1 25.96(17)
C21 O1 In1 Cl1 -72.61(17)
C21 O1 In1 N5 102.71(17)
C10 O2 In1 O1 -159.01(17)
C10 O2 In1 N2 5.85(17)
C10 O2 In1 N1 -45.5(2)
C10 O2 In1 Cl1 102.76(17)
C10 O2 In1 N5 -75.78(17)
C2 N2 In1 O1 125.25(19)
C8 N2 In1 O1 -53.8(2)
C2 N2 In1 O2 -3.04(17)
C8 N2 In1 O2 177.86(13)
C2 N2 In1 N1 158.82(18)
C8 N2 In1 N1 -20.27(12)
C2 N2 In1 Cl1 -103.76(16)
C8 N2 In1 Cl1 77.14(12)
C2 N2 In1 N5 80.70(17)
C8 N2 In1 N5 -98.39(12)
C1 N1 In1 O1 -17.85(15)
C3 N1 In1 O1 161.41(12)
C1 N1 In1 O2 -134.07(15)
C3 N1 In1 O2 45.19(19)
C1 N1 In1 N2 172.53(16)
C3 N1 In1 N2 -8.22(11)
C1 N1 In1 Cl1 77.46(15)
C3 N1 In1 Cl1 -103.28(11)
C1 N1 In1 N5 -103.05(15)
C3 N1 In1 N5 76.20(11)
C31 N5 In1 O1 -92.2(7)
C31 N5 In1 O2 164.8(7)
C31 N5 In1 N2 74.5(7)
C31 N5 In1 N1 -3.6(7)
C31 N5 In1 Cl1 2.6(11)
C42 O4 In2 O3 175.73(17)
C42 O4 In2 N3 -69.5(2)
C42 O4 In2 N4 -18.15(17)
C42 O4 In2 Cl2 75.64(17)
C42 O4 In2 N6 -100.03(17)
C53 O3 In2 O4 163.89(17)
C53 O3 In2 N3 4.76(18)
C53 O3 In2 N4 40.2(3)
C53 O3 In2 Cl2 -98.40(17)
C53 O3 In2 N6 82.20(18)
C33 N3 In2 O4 -121.28(18)
C35 N3 In2 O4 45.3(2)
C33 N3 In2 O3 -4.42(17)
C35 N3 In2 O3 162.15(13)
C33 N3 In2 N4 -174.54(17)
C35 N3 In2 N4 -7.97(12)
C33 N3 In2 Cl2 94.43(16)
C35 N3 In2 Cl2 -99.00(12)
C33 N3 In2 N6 -90.21(17)
C35 N3 In2 N6 76.36(12)
C34 N4 In2 O4 11.58(15)
C40 N4 In2 O4 -178.97(12)
C34 N4 In2 O3 136.70(19)
C40 N4 In2 O3 -53.9(2)
C34 N4 In2 N3 173.25(16)
C40 N4 In2 N3 -17.30(11)
C34 N4 In2 Cl2 -84.19(15)
C40 N4 In2 Cl2 85.26(11)
C34 N4 In2 N6 94.35(15)
C40 N4 In2 N6 -96.20(12)
C63 N6 In2 O4 121.4(12)
C63 N6 In2 O3 -137.1(12)
C63 N6 In2 N3 -46.8(12)
C63 N6 In2 N4 31.7(12)
C63 N6 In2 Cl2 50.4(15)
